data_7003927
loop_
_publ_author_name
'Dou, Jianmin'
'Su, Fangfang'
'Nie, Yong'
'Li, Dacheng'
'Wang, Daqi'

_publ_section_title
;
 Self-assembled 2D supramolecular networks of copper(i) carborane
 complexes through C--H&#x22EF;H--B dihydrogen bonding interactions
;
_journal_issue 31
_journal_name_full 'Dalton Transactions'
_journal_page_first 4152
_journal_page_last 4156
_journal_paper_doi 10.1039/b801339j
_journal_year 2008
_chemical_formula_moiety 'C28 H76 B20 Cl2 Cu2 P4'
_chemical_formula_sum 'C28 H76 B20 Cl2 Cu2 P4'
_chemical_formula_weight 950.95
_chemical_name_systematic
;
?
;
_space_group_IT_number 12
_symmetry_cell_setting monoclinic
_symmetry_space_group_name_Hall '-C 2y'
_symmetry_space_group_name_H-M 'C 1 2/m 1'
_atom_sites_solution_hydrogens geom
_atom_sites_solution_primary direct
_atom_sites_solution_secondary difmap
_audit_creation_method SHELXL-97
_cell_angle_alpha 90.00
_cell_angle_beta 91.788(2)
_cell_angle_gamma 90.00
_cell_formula_units_Z 2
_cell_length_a 23.772(3)
_cell_length_b 14.617(2)
_cell_length_c 7.899(2)
_cell_measurement_reflns_used 2922
_cell_measurement_temperature 298(2)
_cell_measurement_theta_max 27.317
_cell_measurement_theta_min 2.580
_cell_volume 2743.4(9)
_computing_cell_refinement 'Bruker SMART'
_computing_data_collection 'Bruker SMART'
_computing_data_reduction 'Bruker SAINT'
_computing_molecular_graphics 'Bruker SHELXTL'
_computing_publication_material 'Bruker SHELXTL'
_computing_structure_refinement 'SHELXL-97 (Sheldrick, 1997)'
_computing_structure_solution 'SHELXS-97 (Sheldrick, 1990)'
_diffrn_ambient_temperature 298(2)
_diffrn_measured_fraction_theta_full 0.989
_diffrn_measured_fraction_theta_max 0.989
_diffrn_measurement_device_type 'CCD area detector'
_diffrn_measurement_method 'phi and omega scans'
_diffrn_radiation_monochromator graphite
_diffrn_radiation_source 'fine-focus sealed tube'
_diffrn_radiation_type MoK\a
_diffrn_radiation_wavelength 0.71073
_diffrn_reflns_av_R_equivalents 0.0292
_diffrn_reflns_av_sigmaI/netI 0.0329
_diffrn_reflns_limit_h_max 28
_diffrn_reflns_limit_h_min -26
_diffrn_reflns_limit_k_max 17
_diffrn_reflns_limit_k_min -16
_diffrn_reflns_limit_l_max 5
_diffrn_reflns_limit_l_min -9
_diffrn_reflns_number 7085
_diffrn_reflns_theta_full 25.01
_diffrn_reflns_theta_max 25.01
_diffrn_reflns_theta_min 1.71
_exptl_absorpt_coefficient_mu 1.010
_exptl_absorpt_correction_T_max 0.8715
_exptl_absorpt_correction_T_min 0.8470
_exptl_absorpt_correction_type multi-scan
_exptl_absorpt_process_details sadabs
_exptl_crystal_colour yellow
_exptl_crystal_density_diffrn 1.151
_exptl_crystal_density_method 'not measured'
_exptl_crystal_description block
_exptl_crystal_F_000 992
_exptl_crystal_size_max 0.17
_exptl_crystal_size_mid 0.15
_exptl_crystal_size_min 0.14
_refine_diff_density_max 0.628
_refine_diff_density_min -0.284
_refine_diff_density_rms 0.087
_refine_ls_extinction_method none
_refine_ls_goodness_of_fit_ref 1.009
_refine_ls_hydrogen_treatment constr
_refine_ls_matrix_type full
_refine_ls_number_parameters 137
_refine_ls_number_reflns 2512
_refine_ls_number_restraints 0
_refine_ls_restrained_S_all 1.009
_refine_ls_R_factor_all 0.0546
_refine_ls_R_factor_gt 0.0373
_refine_ls_shift/su_max 0.000
_refine_ls_shift/su_mean 0.000
_refine_ls_structure_factor_coef Fsqd
_refine_ls_weighting_details 'calc w=1/[\s^2^(Fo^2^)+(0.0847P)^2^+2.4241P] where P=(Fo^2^+2Fc^2^)/3'
_refine_ls_weighting_scheme calc
_refine_ls_wR_factor_gt 0.1087
_refine_ls_wR_factor_ref 0.1282
_reflns_number_gt 1971
_reflns_number_total 2512
_reflns_threshold_expression >2sigma(I)
_cod_data_source_file b801339j.txt
_cod_data_source_block 061213c
_cod_depositor_comments
;
The following automatic conversions were performed:
'_symmetry_cell_setting' value 'Monoclinic' changed to 'monoclinic'
according to '/home/saulius/struct/CIF-dictionaries/cif_core.dic'
dictionary named 'cif_core.dic' version 2.4.1 from 2010-06-29.

Automatic conversion script
Id: cif_fix_enum 1527 2010-12-29 10:47:43Z saulius 
;
_cod_original_cell_volume 2743.2(9)
_cod_original_sg_symbol_H-M 'C2/m '
_cod_database_code 7003927

loop_
_symmetry_equiv_pos_as_xyz
'x, y, z'
'-x, y, -z'
'x+1/2, y+1/2, z'
'-x+1/2, y+1/2, -z'
'-x, -y, -z'
'x, -y, z'
'-x+1/2, -y+1/2, -z'
'x+1/2, -y+1/2, z'

loop_
_atom_site_label
_atom_site_type_symbol
_atom_site_fract_x
_atom_site_fract_y
_atom_site_fract_z
_atom_site_U_iso_or_equiv
_atom_site_adp_type
_atom_site_occupancy
_atom_site_symmetry_multiplicity
_atom_site_calc_flag
_atom_site_refinement_flags
_atom_site_disorder_assembly
_atom_site_disorder_group
Cu1 Cu 0.43523(2) 0.5000 0.41992(7) 0.0310(2) Uani 1 2 d S . .
Cl1 Cl 0.52446(4) 0.5000 0.29936(14) 0.0358(3) Uani 1 2 d S . .
P1 P 0.37426(3) 0.38346(5) 0.36877(9) 0.0266(2) Uani 1 1 d . . .
B2 B 0.2969(2) 0.5000 0.1414(7) 0.0346(11) Uani 1 2 d S . .
H2 H 0.3300 0.5000 0.0472 0.042 Uiso 1 2 calc SR . .
B3 B 0.25471(15) 0.4007(3) 0.1799(5) 0.0380(9) Uani 1 1 d . . .
H3 H 0.2588 0.3370 0.1070 0.046 Uiso 1 1 calc R . .
B4 B 0.24151(15) 0.4013(3) 0.3995(5) 0.0385(9) Uani 1 1 d . . .
H4 H 0.2369 0.3374 0.4713 0.046 Uiso 1 1 calc R . .
B5 B 0.2761(2) 0.5000 0.4891(7) 0.0356(12) Uani 1 2 d S . .
H5 H 0.2957 0.5000 0.6171 0.043 Uiso 1 2 calc SR . .
B6 B 0.2229(2) 0.5000 0.0864(9) 0.0477(14) Uani 1 2 d S . .
H6 H 0.2068 0.5000 -0.0457 0.057 Uiso 1 2 calc SR . .
B7 B 0.18885(16) 0.4390(3) 0.2537(6) 0.0487(11) Uani 1 1 d . . .
H7 H 0.1499 0.3998 0.2298 0.058 Uiso 1 1 calc R . .
B8 B 0.2014(2) 0.5000 0.4477(9) 0.0471(15) Uani 1 2 d S . .
H8 H 0.1712 0.5000 0.5505 0.057 Uiso 1 2 calc SR . .
C1 C 0.30398(12) 0.4386(2) 0.3268(4) 0.0290(7) Uani 1 1 d . . .
C2 C 0.36561(13) 0.3003(2) 0.5435(4) 0.0357(7) Uani 1 1 d . . .
H2A H 0.3382 0.2537 0.5067 0.043 Uiso 1 1 calc R . .
C3 C 0.42363(15) 0.2550(3) 0.5685(5) 0.0481(9) Uani 1 1 d . . .
H3A H 0.4222 0.2105 0.6578 0.072 Uiso 1 1 calc R . .
H3B H 0.4512 0.3007 0.5980 0.072 Uiso 1 1 calc R . .
H3C H 0.4337 0.2253 0.4654 0.072 Uiso 1 1 calc R . .
C4 C 0.34810(15) 0.3394(3) 0.7126(4) 0.0458(9) Uani 1 1 d . . .
H4A H 0.3448 0.2907 0.7931 0.069 Uiso 1 1 calc R . .
H4B H 0.3125 0.3699 0.6980 0.069 Uiso 1 1 calc R . .
H4C H 0.3760 0.3823 0.7532 0.069 Uiso 1 1 calc R . .
C5 C 0.37977(13) 0.3104(2) 0.1762(4) 0.0353(7) Uani 1 1 d . . .
H5A H 0.3593 0.3432 0.0853 0.042 Uiso 1 1 calc R . .
C6 C 0.35287(16) 0.2158(2) 0.1837(5) 0.0495(9) Uani 1 1 d . . .
H6A H 0.3580 0.1845 0.0784 0.074 Uiso 1 1 calc R . .
H6B H 0.3134 0.2220 0.2029 0.074 Uiso 1 1 calc R . .
H6C H 0.3703 0.1813 0.2745 0.074 Uiso 1 1 calc R . .
C7 C 0.44110(14) 0.3047(3) 0.1205(5) 0.0533(10) Uani 1 1 d . . .
H7A H 0.4430 0.2670 0.0213 0.080 Uiso 1 1 calc R . .
H7B H 0.4641 0.2785 0.2101 0.080 Uiso 1 1 calc R . .
H7C H 0.4545 0.3650 0.0954 0.080 Uiso 1 1 calc R . .

loop_
_atom_site_aniso_label
_atom_site_aniso_U_11
_atom_site_aniso_U_22
_atom_site_aniso_U_33
_atom_site_aniso_U_23
_atom_site_aniso_U_13
_atom_site_aniso_U_12
Cu1 0.0236(3) 0.0340(3) 0.0351(3) 0.000 -0.0020(2) 0.000
Cl1 0.0260(5) 0.0500(7) 0.0315(6) 0.000 0.0006(4) 0.000
P1 0.0242(4) 0.0286(4) 0.0269(4) -0.0007(3) 0.0001(3) -0.0002(3)
B2 0.033(3) 0.034(3) 0.036(3) 0.000 -0.008(2) 0.000
B3 0.0279(18) 0.039(2) 0.046(2) -0.0044(18) -0.0102(16) -0.0024(15)
B4 0.0265(18) 0.038(2) 0.051(2) 0.0020(18) 0.0033(16) -0.0077(15)
B5 0.031(3) 0.036(3) 0.040(3) 0.000 0.010(2) 0.000
B6 0.035(3) 0.053(3) 0.055(4) 0.000 -0.013(3) 0.000
B7 0.0261(19) 0.044(2) 0.076(3) 0.003(2) -0.0079(19) -0.0029(16)
B8 0.025(3) 0.052(3) 0.066(4) 0.000 0.012(3) 0.000
C1 0.0252(15) 0.0318(16) 0.0299(15) -0.0005(13) -0.0013(12) -0.0014(12)
C2 0.0349(17) 0.0365(17) 0.0355(17) 0.0039(14) -0.0020(14) -0.0063(13)
C3 0.046(2) 0.047(2) 0.051(2) 0.0107(18) -0.0030(17) 0.0060(16)
C4 0.052(2) 0.050(2) 0.0355(19) 0.0093(17) 0.0024(16) -0.0017(17)
C5 0.0326(16) 0.0420(18) 0.0313(17) -0.0079(14) 0.0016(13) 0.0009(14)
C6 0.052(2) 0.0411(19) 0.055(2) -0.0162(18) -0.0037(18) -0.0022(16)
C7 0.039(2) 0.071(3) 0.050(2) -0.020(2) 0.0097(17) 0.0044(18)

loop_
_atom_type_symbol
_atom_type_description
_atom_type_scat_dispersion_real
_atom_type_scat_dispersion_imag
_atom_type_scat_source
C C 0.0033 0.0016 'International Tables Vol C Tables 4.2.6.8 and 6.1.1.4'
H H 0.0000 0.0000 'International Tables Vol C Tables 4.2.6.8 and 6.1.1.4'
B B 0.0013 0.0007 'International Tables Vol C Tables 4.2.6.8 and 6.1.1.4'
P P 0.1023 0.0942 'International Tables Vol C Tables 4.2.6.8 and 6.1.1.4'
Cu Cu 0.3201 1.2651 'International Tables Vol C Tables 4.2.6.8 and 6.1.1.4'
Cl Cl 0.1484 0.1585 'International Tables Vol C Tables 4.2.6.8 and 6.1.1.4'

loop_
_geom_angle_atom_site_label_1
_geom_angle_atom_site_label_2
_geom_angle_atom_site_label_3
_geom_angle
_geom_angle_site_symmetry_1
_geom_angle_site_symmetry_3
_geom_angle_publ_flag
P1 Cu1 P1 97.55(4) . 6_565 ?
P1 Cu1 Cl1 120.53(3) . . ?
P1 Cu1 Cl1 120.53(3) 6_565 . ?
P1 Cu1 Cl1 113.68(3) . 5_666 ?
P1 Cu1 Cl1 113.68(3) 6_565 5_666 ?
Cl1 Cu1 Cl1 92.01(4) . 5_666 ?
Cu1 Cl1 Cu1 87.99(4) . 5_666 ?
C2 P1 C5 104.11(15) . . ?
C2 P1 C1 107.11(14) . . ?
C5 P1 C1 100.75(14) . . ?
C2 P1 Cu1 116.44(11) . . ?
C5 P1 Cu1 120.98(10) . . ?
C1 P1 Cu1 105.68(9) . . ?
C1 B2 C1 62.9(3) 6_565 . ?
C1 B2 B3 108.5(3) 6_565 . ?
C1 B2 B3 58.30(19) . . ?
C1 B2 B3 58.30(19) 6_565 6_565 ?
C1 B2 B3 108.5(3) . 6_565 ?
B3 B2 B3 107.8(4) . 6_565 ?
C1 B2 B6 105.9(3) 6_565 . ?
C1 B2 B6 105.9(3) . . ?
B3 B2 B6 59.6(2) . . ?
B3 B2 B6 59.6(2) 6_565 . ?
C1 B2 H2 121.5 6_565 . ?
C1 B2 H2 121.5 . . ?
B3 B2 H2 122.0 . . ?
B3 B2 H2 122.0 6_565 . ?
B6 B2 H2 123.5 . . ?
C1 B3 B4 58.26(19) . . ?
C1 B3 B7 105.4(3) . . ?
B4 B3 B7 59.5(2) . . ?
C1 B3 B6 106.8(3) . . ?
B4 B3 B6 108.4(3) . . ?
B7 B3 B6 60.9(3) . . ?
C1 B3 B2 58.7(2) . . ?
B4 B3 B2 106.2(3) . . ?
B7 B3 B2 107.7(3) . . ?
B6 B3 B2 60.3(2) . . ?
C1 B3 H3 123.9 . . ?
B4 B3 H3 122.5 . . ?
B7 B3 H3 122.1 . . ?
B6 B3 H3 121.0 . . ?
B2 B3 H3 122.4 . . ?
C1 B4 B7 106.8(3) . . ?
C1 B4 B3 59.16(19) . . ?
B7 B4 B3 60.4(2) . . ?
C1 B4 B8 107.0(3) . . ?
B7 B4 B8 60.7(3) . . ?
B3 B4 B8 109.0(3) . . ?
C1 B4 B5 58.7(2) . . ?
B7 B4 B5 108.3(3) . . ?
B3 B4 B5 107.3(3) . . ?
B8 B4 B5 60.4(3) . . ?
C1 B4 H4 123.3 . . ?
B7 B4 H4 121.5 . . ?
B3 B4 H4 121.6 . . ?
B8 B4 H4 121.1 . . ?
B5 B4 H4 122.1 . . ?
C1 B5 C1 63.2(3) . 6_565 ?
C1 B5 B4 57.83(19) . . ?
C1 B5 B4 108.0(3) 6_565 . ?
C1 B5 B4 108.0(3) . 6_565 ?
C1 B5 B4 57.83(19) 6_565 6_565 ?
B4 B5 B4 107.0(4) . 6_565 ?
C1 B5 B8 105.5(3) . . ?
C1 B5 B8 105.5(3) 6_565 . ?
B4 B5 B8 59.3(2) . . ?
B4 B5 B8 59.3(2) 6_565 . ?
C1 B5 H5 121.7 . . ?
C1 B5 H5 121.7 6_565 . ?
B4 B5 H5 122.5 . . ?
B4 B5 H5 122.5 6_565 . ?
B8 B5 H5 123.7 . . ?
B3 B6 B3 108.7(4) . 6_565 ?
B3 B6 B2 60.1(2) . . ?
B3 B6 B2 60.1(2) 6_565 . ?
B3 B6 B7 107.0(4) . 6_565 ?
B3 B6 B7 59.3(2) 6_565 6_565 ?
B2 B6 B7 106.3(4) . 6_565 ?
B3 B6 B7 59.3(2) . . ?
B3 B6 B7 107.0(4) 6_565 . ?
B2 B6 B7 106.3(4) . . ?
B7 B6 B7 59.1(3) 6_565 . ?
B3 B6 H6 121.5 . . ?
B3 B6 H6 121.5 6_565 . ?
B2 B6 H6 122.5 . . ?
B7 B6 H6 122.9 6_565 . ?
B7 B6 H6 122.9 . . ?
B4 B7 B3 60.1(2) . . ?
B4 B7 B7 108.23(18) . 6_565 ?
B3 B7 B7 108.37(18) . 6_565 ?
B4 B7 B8 60.0(2) . . ?
B3 B7 B8 108.2(3) . . ?
B7 B7 B8 60.12(17) 6_565 . ?
B4 B7 B6 107.9(3) . . ?
B3 B7 B6 59.8(2) . . ?
B7 B7 B6 60.43(17) 6_565 . ?
B8 B7 B6 108.3(3) . . ?
B4 B7 H7 121.7 . . ?
B3 B7 H7 121.6 . . ?
B7 B7 H7 121.4 6_565 . ?
B8 B7 H7 121.5 . . ?
B6 B7 H7 121.7 . . ?
B4 B8 B4 108.6(4) . 6_565 ?
B4 B8 B7 59.2(2) . . ?
B4 B8 B7 107.3(4) 6_565 . ?
B4 B8 B7 107.3(4) . 6_565 ?
B4 B8 B7 59.2(2) 6_565 6_565 ?
B7 B8 B7 59.8(3) . 6_565 ?
B4 B8 B5 60.3(2) . . ?
B4 B8 B5 60.3(2) 6_565 . ?
B7 B8 B5 107.1(3) . . ?
B7 B8 B5 107.1(3) 6_565 . ?
B4 B8 H8 121.6 . . ?
B4 B8 H8 121.6 6_565 . ?
B7 B8 H8 122.5 . . ?
B7 B8 H8 122.5 6_565 . ?
B5 B8 H8 122.0 . . ?
B4 C1 B3 62.6(2) . . ?
B4 C1 B5 63.5(2) . . ?
B3 C1 B5 113.8(3) . . ?
B4 C1 B2 113.1(3) . . ?
B3 C1 B2 63.0(2) . . ?
B5 C1 B2 109.5(2) . . ?
B4 C1 C1 108.72(16) . 6_565 ?
B3 C1 C1 108.84(16) . 6_565 ?
B5 C1 C1 58.42(13) . 6_565 ?
B2 C1 C1 58.56(13) . 6_565 ?
B4 C1 P1 125.9(2) . . ?
B3 C1 P1 124.5(2) . . ?
B5 C1 P1 117.1(2) . . ?
B2 C1 P1 115.9(2) . . ?
C1 C1 P1 115.44(9) 6_565 . ?
C4 C2 C3 108.5(3) . . ?
C4 C2 P1 116.5(2) . . ?
C3 C2 P1 105.0(2) . . ?
C4 C2 H2A 108.9 . . ?
C3 C2 H2A 108.9 . . ?
P1 C2 H2A 108.9 . . ?
C2 C3 H3A 109.5 . . ?
C2 C3 H3B 109.5 . . ?
H3A C3 H3B 109.5 . . ?
C2 C3 H3C 109.5 . . ?
H3A C3 H3C 109.5 . . ?
H3B C3 H3C 109.5 . . ?
C2 C4 H4A 109.5 . . ?
C2 C4 H4B 109.5 . . ?
H4A C4 H4B 109.5 . . ?
C2 C4 H4C 109.5 . . ?
H4A C4 H4C 109.5 . . ?
H4B C4 H4C 109.5 . . ?
C6 C5 C7 111.3(3) . . ?
C6 C5 P1 116.5(2) . . ?
C7 C5 P1 110.8(2) . . ?
C6 C5 H5A 105.8 . . ?
C7 C5 H5A 105.8 . . ?
P1 C5 H5A 105.8 . . ?
C5 C6 H6A 109.5 . . ?
C5 C6 H6B 109.5 . . ?
H6A C6 H6B 109.5 . . ?
C5 C6 H6C 109.5 . . ?
H6A C6 H6C 109.5 . . ?
H6B C6 H6C 109.5 . . ?
C5 C7 H7A 109.5 . . ?
C5 C7 H7B 109.5 . . ?
H7A C7 H7B 109.5 . . ?
C5 C7 H7C 109.5 . . ?
H7A C7 H7C 109.5 . . ?
H7B C7 H7C 109.5 . . ?

loop_
_geom_bond_atom_site_label_1
_geom_bond_atom_site_label_2
_geom_bond_distance
_geom_bond_site_symmetry_2
_geom_bond_publ_flag
Cu1 P1 2.2649(8) . ?
Cu1 P1 2.2649(8) 6_565 ?
Cu1 Cl1 2.3521(11) . ?
Cu1 Cl1 2.3878(13) 5_666 ?
Cl1 Cu1 2.3878(13) 5_666 ?
P1 C2 1.855(3) . ?
P1 C5 1.866(3) . ?
P1 C1 1.875(3) . ?
B2 C1 1.721(5) 6_565 ?
B2 C1 1.721(5) . ?
B2 B3 1.796(5) . ?
B2 B3 1.796(5) 6_565 ?
B2 B6 1.800(7) . ?
B2 H2 1.1000 . ?
B3 C1 1.715(4) . ?
B3 B4 1.773(6) . ?
B3 B7 1.778(5) . ?
B3 B6 1.786(5) . ?
B3 H3 1.1000 . ?
B4 C1 1.699(4) . ?
B4 B7 1.763(6) . ?
B4 B8 1.777(5) . ?
B4 B5 1.795(5) . ?
B4 H4 1.1000 . ?
B5 C1 1.714(5) . ?
B5 C1 1.714(5) 6_565 ?
B5 B4 1.795(5) 6_565 ?
B5 B8 1.797(7) . ?
B5 H5 1.1000 . ?
B6 B3 1.786(5) 6_565 ?
B6 B7 1.807(7) 6_565 ?
B6 B7 1.807(7) . ?
B6 H6 1.1000 . ?
B7 B7 1.783(8) 6_565 ?
B7 B8 1.789(7) . ?
B7 H7 1.1000 . ?
B8 B4 1.777(5) 6_565 ?
B8 B7 1.789(7) 6_565 ?
B8 H8 1.1000 . ?
C1 C1 1.796(6) 6_565 ?
C2 C4 1.523(5) . ?
C2 C3 1.537(5) . ?
C2 H2A 0.9800 . ?
C3 H3A 0.9600 . ?
C3 H3B 0.9600 . ?
C3 H3C 0.9600 . ?
C4 H4A 0.9600 . ?
C4 H4B 0.9600 . ?
C4 H4C 0.9600 . ?
C5 C6 1.526(5) . ?
C5 C7 1.538(4) . ?
C5 H5A 0.9800 . ?
C6 H6A 0.9600 . ?
C6 H6B 0.9600 . ?
C6 H6C 0.9600 . ?
C7 H7A 0.9600 . ?
C7 H7B 0.9600 . ?
C7 H7C 0.9600 . ?

loop_
_geom_torsion_atom_site_label_1
_geom_torsion_atom_site_label_2
_geom_torsion_atom_site_label_3
_geom_torsion_atom_site_label_4
_geom_torsion
_geom_torsion_site_symmetry_1
_geom_torsion_site_symmetry_2
_geom_torsion_site_symmetry_3
_geom_torsion_site_symmetry_4
_geom_torsion_publ_flag
P1 Cu1 Cl1 Cu1 -119.17(3) . . . 5_666 ?
P1 Cu1 Cl1 Cu1 119.17(3) 6_565 . . 5_666 ?
Cl1 Cu1 Cl1 Cu1 0.0 5_666 . . 5_666 ?
P1 Cu1 P1 C2 -122.88(11) 6_565 . . . ?
Cl1 Cu1 P1 C2 104.81(12) . . . . ?
Cl1 Cu1 P1 C2 -2.84(12) 5_666 . . . ?
P1 Cu1 P1 C5 109.10(13) 6_565 . . . ?
Cl1 Cu1 P1 C5 -23.21(13) . . . . ?
Cl1 Cu1 P1 C5 -130.87(13) 5_666 . . . ?
P1 Cu1 P1 C1 -4.14(11) 6_565 . . . ?
Cl1 Cu1 P1 C1 -136.45(10) . . . . ?
Cl1 Cu1 P1 C1 115.90(10) 5_666 . . . ?
C1 B2 B3 C1 -39.5(2) 6_565 . . . ?
B3 B2 B3 C1 -101.2(3) 6_565 . . . ?
B6 B2 B3 C1 -137.4(3) . . . . ?
C1 B2 B3 B4 -4.3(3) 6_565 . . . ?
C1 B2 B3 B4 35.1(2) . . . . ?
B3 B2 B3 B4 -66.0(4) 6_565 . . . ?
B6 B2 B3 B4 -102.3(4) . . . . ?
C1 B2 B3 B7 58.2(4) 6_565 . . . ?
C1 B2 B3 B7 97.6(3) . . . . ?
B3 B2 B3 B7 -3.5(5) 6_565 . . . ?
B6 B2 B3 B7 -39.8(3) . . . . ?
C1 B2 B3 B6 97.9(3) 6_565 . . . ?
C1 B2 B3 B6 137.4(3) . . . . ?
B3 B2 B3 B6 36.2(4) 6_565 . . . ?
B7 B3 B4 C1 -136.6(3) . . . . ?
B6 B3 B4 C1 -98.8(3) . . . . ?
B2 B3 B4 C1 -35.3(2) . . . . ?
C1 B3 B4 B7 136.6(3) . . . . ?
B6 B3 B4 B7 37.8(3) . . . . ?
B2 B3 B4 B7 101.3(3) . . . . ?
C1 B3 B4 B8 98.9(3) . . . . ?
B7 B3 B4 B8 -37.7(3) . . . . ?
B6 B3 B4 B8 0.1(4) . . . . ?
B2 B3 B4 B8 63.6(3) . . . . ?
C1 B3 B4 B5 35.0(2) . . . . ?
B7 B3 B4 B5 -101.6(3) . . . . ?
B6 B3 B4 B5 -63.8(3) . . . . ?
B2 B3 B4 B5 -0.3(3) . . . . ?
B7 B4 B5 C1 -99.0(3) . . . . ?
B3 B4 B5 C1 -35.2(2) . . . . ?
B8 B4 B5 C1 -137.7(3) . . . . ?
C1 B4 B5 C1 40.1(2) . . . 6_565 ?
B7 B4 B5 C1 -58.9(4) . . . 6_565 ?
B3 B4 B5 C1 4.8(4) . . . 6_565 ?
B8 B4 B5 C1 -97.6(3) . . . 6_565 ?
C1 B4 B5 B4 101.0(3) . . . 6_565 ?
B7 B4 B5 B4 2.0(5) . . . 6_565 ?
B3 B4 B5 B4 65.8(4) . . . 6_565 ?
B8 B4 B5 B4 -36.7(4) . . . 6_565 ?
C1 B4 B5 B8 137.7(3) . . . . ?
B7 B4 B5 B8 38.7(3) . . . . ?
B3 B4 B5 B8 102.5(3) . . . . ?
C1 B3 B6 B3 0.4(5) . . . 6_565 ?
B4 B3 B6 B3 61.8(5) . . . 6_565 ?
B7 B3 B6 B3 99.1(4) . . . 6_565 ?
B2 B3 B6 B3 -36.7(4) . . . 6_565 ?
C1 B3 B6 B2 37.1(3) . . . . ?
B4 B3 B6 B2 98.5(3) . . . . ?
B7 B3 B6 B2 135.8(3) . . . . ?
C1 B3 B6 B7 -62.2(4) . . . 6_565 ?
B4 B3 B6 B7 -0.8(4) . . . 6_565 ?
B7 B3 B6 B7 36.4(3) . . . 6_565 ?
B2 B3 B6 B7 -99.4(3) . . . 6_565 ?
C1 B3 B6 B7 -98.6(3) . . . . ?
B4 B3 B6 B7 -37.2(3) . . . . ?
B2 B3 B6 B7 -135.8(3) . . . . ?
C1 B2 B6 B3 -102.5(3) 6_565 . . . ?
C1 B2 B6 B3 -36.8(2) . . . . ?
B3 B2 B6 B3 -139.2(4) 6_565 . . . ?
C1 B2 B6 B3 36.8(2) 6_565 . . 6_565 ?
C1 B2 B6 B3 102.5(3) . . . 6_565 ?
B3 B2 B6 B3 139.2(4) . . . 6_565 ?
C1 B2 B6 B7 -1.9(3) 6_565 . . 6_565 ?
C1 B2 B6 B7 63.8(2) . . . 6_565 ?
B3 B2 B6 B7 100.6(3) . . . 6_565 ?
B3 B2 B6 B7 -38.7(2) 6_565 . . 6_565 ?
C1 B2 B6 B7 -63.8(2) 6_565 . . . ?
C1 B2 B6 B7 1.9(3) . . . . ?
B3 B2 B6 B7 38.7(2) . . . . ?
B3 B2 B6 B7 -100.6(3) 6_565 . . . ?
C1 B4 B7 B3 38.0(2) . . . . ?
B8 B4 B7 B3 138.5(3) . . . . ?
B5 B4 B7 B3 99.9(3) . . . . ?
C1 B4 B7 B7 -63.1(2) . . . 6_565 ?
B3 B4 B7 B7 -101.14(19) . . . 6_565 ?
B8 B4 B7 B7 37.3(2) . . . 6_565 ?
B5 B4 B7 B7 -1.2(3) . . . 6_565 ?
C1 B4 B7 B8 -100.4(3) . . . . ?
B3 B4 B7 B8 -138.5(3) . . . . ?
B5 B4 B7 B8 -38.6(3) . . . . ?
C1 B4 B7 B6 0.8(4) . . . . ?
B3 B4 B7 B6 -37.2(3) . . . . ?
B8 B4 B7 B6 101.2(3) . . . . ?
B5 B4 B7 B6 62.7(4) . . . . ?
C1 B3 B7 B4 -37.3(2) . . . . ?
B6 B3 B7 B4 -138.2(3) . . . . ?
B2 B3 B7 B4 -98.7(3) . . . . ?
C1 B3 B7 B7 63.6(2) . . . 6_565 ?
B4 B3 B7 B7 100.91(19) . . . 6_565 ?
B6 B3 B7 B7 -37.3(2) . . . 6_565 ?
B2 B3 B7 B7 2.2(3) . . . 6_565 ?
C1 B3 B7 B8 -0.1(4) . . . . ?
B4 B3 B7 B8 37.2(3) . . . . ?
B6 B3 B7 B8 -101.0(3) . . . . ?
B2 B3 B7 B8 -61.5(4) . . . . ?
C1 B3 B7 B6 100.9(3) . . . . ?
B4 B3 B7 B6 138.2(3) . . . . ?
B2 B3 B7 B6 39.5(3) . . . . ?
B3 B6 B7 B4 37.4(3) . . . . ?
B3 B6 B7 B4 -64.7(4) 6_565 . . . ?
B2 B6 B7 B4 -1.7(3) . . . . ?
B7 B6 B7 B4 -101.2(3) 6_565 . . . ?
B3 B6 B7 B3 -102.1(4) 6_565 . . . ?
B2 B6 B7 B3 -39.1(2) . . . . ?
B7 B6 B7 B3 -138.6(2) 6_565 . . . ?
B3 B6 B7 B7 138.6(2) . . . 6_565 ?
B3 B6 B7 B7 36.50(18) 6_565 . . 6_565 ?
B2 B6 B7 B7 99.5(2) . . . 6_565 ?
B3 B6 B7 B8 100.9(3) . . . . ?
B3 B6 B7 B8 -1.2(4) 6_565 . . . ?
B2 B6 B7 B8 61.8(3) . . . . ?
B7 B6 B7 B8 -37.7(3) 6_565 . . . ?
C1 B4 B8 B4 0.6(5) . . . 6_565 ?
B7 B4 B8 B4 -99.5(4) . . . 6_565 ?
B3 B4 B8 B4 -61.9(5) . . . 6_565 ?
B5 B4 B8 B4 37.6(4) . . . 6_565 ?
C1 B4 B8 B7 100.1(3) . . . . ?
B3 B4 B8 B7 37.6(3) . . . . ?
B5 B4 B8 B7 137.1(3) . . . . ?
C1 B4 B8 B7 63.2(4) . . . 6_565 ?
B7 B4 B8 B7 -36.9(3) . . . 6_565 ?
B3 B4 B8 B7 0.6(4) . . . 6_565 ?
B5 B4 B8 B7 100.1(3) . . . 6_565 ?
C1 B4 B8 B5 -37.0(3) . . . . ?
B7 B4 B8 B5 -137.1(3) . . . . ?
B3 B4 B8 B5 -99.5(3) . . . . ?
B3 B7 B8 B4 -37.2(3) . . . . ?
B7 B7 B8 B4 -138.4(2) 6_565 . . . ?
B6 B7 B8 B4 -100.5(3) . . . . ?
B4 B7 B8 B4 101.7(4) . . . 6_565 ?
B3 B7 B8 B4 64.4(4) . . . 6_565 ?
B7 B7 B8 B4 -36.71(18) 6_565 . . 6_565 ?
B6 B7 B8 B4 1.2(4) . . . 6_565 ?
B4 B7 B8 B7 138.4(2) . . . 6_565 ?
B3 B7 B8 B7 101.1(2) . . . 6_565 ?
B6 B7 B8 B7 37.9(3) . . . 6_565 ?
B4 B7 B8 B5 38.2(2) . . . . ?
B3 B7 B8 B5 1.0(3) . . . . ?
B7 B7 B8 B5 -100.2(2) 6_565 . . . ?
B6 B7 B8 B5 -62.3(3) . . . . ?
C1 B5 B8 B4 36.2(2) . . . . ?
C1 B5 B8 B4 102.1(3) 6_565 . . . ?
B4 B5 B8 B4 138.3(4) 6_565 . . . ?
C1 B5 B8 B4 -102.1(3) . . . 6_565 ?
C1 B5 B8 B4 -36.2(2) 6_565 . . 6_565 ?
B4 B5 B8 B4 -138.3(4) . . . 6_565 ?
C1 B5 B8 B7 -1.5(3) . . . . ?
C1 B5 B8 B7 64.3(2) 6_565 . . . ?
B4 B5 B8 B7 -37.7(2) . . . . ?
B4 B5 B8 B7 100.6(3) 6_565 . . . ?
C1 B5 B8 B7 -64.3(2) . . . 6_565 ?
C1 B5 B8 B7 1.5(3) 6_565 . . 6_565 ?
B4 B5 B8 B7 -100.6(3) . . . 6_565 ?
B4 B5 B8 B7 37.7(2) 6_565 . . 6_565 ?
B7 B4 C1 B3 -38.6(3) . . . . ?
B8 B4 C1 B3 -102.4(4) . . . . ?
B5 B4 C1 B3 -140.1(3) . . . . ?
B7 B4 C1 B5 101.5(3) . . . . ?
B3 B4 C1 B5 140.1(3) . . . . ?
B8 B4 C1 B5 37.7(3) . . . . ?
B7 B4 C1 B2 0.4(3) . . . . ?
B3 B4 C1 B2 39.0(2) . . . . ?
B8 B4 C1 B2 -63.3(4) . . . . ?
B5 B4 C1 B2 -101.1(3) . . . . ?
B7 B4 C1 C1 63.4(3) . . . 6_565 ?
B3 B4 C1 C1 102.03(18) . . . 6_565 ?
B8 B4 C1 C1 -0.4(3) . . . 6_565 ?
B5 B4 C1 C1 -38.1(2) . . . 6_565 ?
B7 B4 C1 P1 -153.0(2) . . . . ?
B3 B4 C1 P1 -114.4(3) . . . . ?
B8 B4 C1 P1 143.2(3) . . . . ?
B5 B4 C1 P1 105.5(3) . . . . ?
B7 B3 C1 B4 37.9(3) . . . . ?
B6 B3 C1 B4 101.6(3) . . . . ?
B2 B3 C1 B4 139.5(3) . . . . ?
B4 B3 C1 B5 -38.8(2) . . . . ?
B7 B3 C1 B5 -0.9(3) . . . . ?
B6 B3 C1 B5 62.7(4) . . . . ?
B2 B3 C1 B5 100.6(3) . . . . ?
B4 B3 C1 B2 -139.5(3) . . . . ?
B7 B3 C1 B2 -101.6(3) . . . . ?
B6 B3 C1 B2 -37.9(3) . . . . ?
B4 B3 C1 C1 -101.82(18) . . . 6_565 ?
B7 B3 C1 C1 -63.9(3) . . . 6_565 ?
B6 B3 C1 C1 -0.3(3) . . . 6_565 ?
B2 B3 C1 C1 37.6(2) . . . 6_565 ?
B4 B3 C1 P1 116.4(3) . . . . ?
B7 B3 C1 P1 154.3(2) . . . . ?
B6 B3 C1 P1 -142.1(3) . . . . ?
B2 B3 C1 P1 -104.2(3) . . . . ?
C1 B5 C1 B4 -136.7(2) 6_565 . . . ?
B4 B5 C1 B4 -99.1(4) 6_565 . . . ?
B8 B5 C1 B4 -36.9(2) . . . . ?
C1 B5 C1 B3 -98.2(2) 6_565 . . . ?
B4 B5 C1 B3 38.5(3) . . . . ?
B4 B5 C1 B3 -60.6(3) 6_565 . . . ?
B8 B5 C1 B3 1.6(3) . . . . ?
C1 B5 C1 B2 -29.9(3) 6_565 . . . ?
B4 B5 C1 B2 106.8(3) . . . . ?
B4 B5 C1 B2 7.7(4) 6_565 . . . ?
B8 B5 C1 B2 69.9(3) . . . . ?
B4 B5 C1 C1 136.7(2) . . . 6_565 ?
B4 B5 C1 C1 37.62(17) 6_565 . . 6_565 ?
B8 B5 C1 C1 99.8(2) . . . 6_565 ?
C1 B5 C1 P1 104.60(18) 6_565 . . . ?
B4 B5 C1 P1 -118.7(3) . . . . ?
B4 B5 C1 P1 142.2(2) 6_565 . . . ?
B8 B5 C1 P1 -155.6(2) . . . . ?
C1 B2 C1 B4 98.5(2) 6_565 . . . ?
B3 B2 C1 B4 -38.8(3) . . . . ?
B3 B2 C1 B4 61.1(3) 6_565 . . . ?
B6 B2 C1 B4 -1.5(3) . . . . ?
C1 B2 C1 B3 137.4(2) 6_565 . . . ?
B3 B2 C1 B3 99.9(4) 6_565 . . . ?
B6 B2 C1 B3 37.4(2) . . . . ?
C1 B2 C1 B5 29.9(3) 6_565 . . . ?
B3 B2 C1 B5 -107.5(3) . . . . ?
B3 B2 C1 B5 -7.5(4) 6_565 . . . ?
B6 B2 C1 B5 -70.1(3) . . . . ?
B3 B2 C1 C1 -137.4(2) . . . 6_565 ?
B3 B2 C1 C1 -37.42(16) 6_565 . . 6_565 ?
B6 B2 C1 C1 -100.0(2) . . . 6_565 ?
C1 B2 C1 P1 -105.24(17) 6_565 . . . ?
B3 B2 C1 P1 117.4(2) . . . . ?
B3 B2 C1 P1 -142.7(2) 6_565 . . . ?
B6 B2 C1 P1 154.7(2) . . . . ?
C2 P1 C1 B4 -13.7(3) . . . . ?
C5 P1 C1 B4 94.8(3) . . . . ?
Cu1 P1 C1 B4 -138.5(2) . . . . ?
C2 P1 C1 B3 -92.6(3) . . . . ?
C5 P1 C1 B3 15.9(3) . . . . ?
Cu1 P1 C1 B3 142.6(2) . . . . ?
C2 P1 C1 B5 61.9(2) . . . . ?
C5 P1 C1 B5 170.4(2) . . . . ?
Cu1 P1 C1 B5 -62.9(2) . . . . ?
C2 P1 C1 B2 -166.48(19) . . . . ?
C5 P1 C1 B2 -57.9(2) . . . . ?
Cu1 P1 C1 B2 68.7(2) . . . . ?
C2 P1 C1 C1 127.79(11) . . . 6_565 ?
C5 P1 C1 C1 -123.67(11) . . . 6_565 ?
Cu1 P1 C1 C1 3.02(8) . . . 6_565 ?
C5 P1 C2 C4 -168.0(2) . . . . ?
C1 P1 C2 C4 -61.8(3) . . . . ?
Cu1 P1 C2 C4 56.1(3) . . . . ?
C5 P1 C2 C3 71.9(2) . . . . ?
C1 P1 C2 C3 178.1(2) . . . . ?
Cu1 P1 C2 C3 -63.9(2) . . . . ?
C2 P1 C5 C6 24.8(3) . . . . ?
C1 P1 C5 C6 -86.1(3) . . . . ?
Cu1 P1 C5 C6 158.1(2) . . . . ?
C2 P1 C5 C7 -103.9(3) . . . . ?
C1 P1 C5 C7 145.2(2) . . . . ?
Cu1 P1 C5 C7 29.4(3) . . . . ?
